data_7113991
loop_
_publ_author_name
'Jose A. Fernandez-Salas'
'Simone Manzini'
'Lorenzo Piola'
'Alexandra M. Z. Slawin'
'Steven P. Nolan'

_publ_section_title
;
 Ruthenium catalysed C-H bond borylation
;
_journal_name_full Chem.Commun.
_journal_page_first 6782
_journal_paper_doi 10.1039/C4CC02096K
_journal_volume 50
_journal_year 2014
_chemical_formula_moiety 'C39 H41 P Ru Si'
_chemical_formula_sum 'C39 H41 P Ru Si'
_chemical_formula_weight 669.88
_space_group_IT_number 14
_symmetry_cell_setting monoclinic
_symmetry_Int_Tables_number 14
_symmetry_space_group_name_Hall '-P 2ybc'
_symmetry_space_group_name_H-M 'P 1 21/c 1'
_atom_sites_solution_hydrogens geom
_atom_sites_solution_primary direct
_atom_sites_solution_secondary difmap
_cell_angle_alpha 90.0000
_cell_angle_beta 103.661(6)
_cell_angle_gamma 90.0000
_cell_formula_units_Z 4
_cell_length_a 12.313(4)
_cell_length_b 16.396(4)
_cell_length_c 16.702(5)
_cell_measurement_reflns_used 9415
_cell_measurement_temperature 93
_cell_measurement_theta_max 25.35
_cell_measurement_theta_min 1.25
_cell_volume 3276.5(17)
_computing_cell_refinement 'CrystalClear-SM Expert 2.0 rc13'
_computing_data_collection 'CrystalClear-SM Expert 2.0 rc13 (Rigaku, 2009)'
_computing_data_reduction 'CrystalClear-SM Expert 2.0 rc13'
_computing_molecular_graphics 'CrystalStructure 4.1'
_computing_publication_material 'CrystalStructure 4.1 (Rigaku, 2013)'
_computing_structure_refinement 'SHELXL-2013 (Sheldrick, 2013)'
_computing_structure_solution 'SIR2004 (Burla, et al., 2005)'
_diffrn_ambient_temperature 93
_diffrn_detector_area_resol_mean 29.257
_diffrn_measured_fraction_theta_full 0.992
_diffrn_measured_fraction_theta_max 0.988
_diffrn_measurement_device_type 'Rigaku Saturn70'
_diffrn_measurement_method \w
_diffrn_radiation_type 'Mo K\a'
_diffrn_radiation_wavelength 0.71075
_diffrn_reflns_av_R_equivalents 0.0618
_diffrn_reflns_Laue_measured_fraction_full 0.992
_diffrn_reflns_Laue_measured_fraction_max 0.988
_diffrn_reflns_limit_h_max 14
_diffrn_reflns_limit_h_min -14
_diffrn_reflns_limit_k_max 19
_diffrn_reflns_limit_k_min -19
_diffrn_reflns_limit_l_max 19
_diffrn_reflns_limit_l_min -20
_diffrn_reflns_number 31941
_diffrn_reflns_point_group_measured_fraction_full 0.992
_diffrn_reflns_point_group_measured_fraction_max 0.988
_diffrn_reflns_theta_full 25.000
_diffrn_reflns_theta_max 25.351
_diffrn_reflns_theta_min 1.766
_diffrn_standards_number 0
_exptl_absorpt_coefficient_mu 0.590
_exptl_absorpt_correction_T_max 0.971
_exptl_absorpt_correction_T_min 0.576
_exptl_absorpt_correction_type multi-scan
_exptl_absorpt_process_details 'REQAB (Rigaku, 1998)'
_exptl_crystal_colour colorless
_exptl_crystal_density_diffrn 1.358
_exptl_crystal_density_method 'not measured'
_exptl_crystal_description prism
_exptl_crystal_F_000 1392.00
_exptl_crystal_size_max 0.100
_exptl_crystal_size_mid 0.100
_exptl_crystal_size_min 0.050
_refine_diff_density_max 0.80
_refine_diff_density_min -0.93
_refine_ls_extinction_method none
_refine_ls_goodness_of_fit_ref 0.982
_refine_ls_hydrogen_treatment mixed
_refine_ls_number_parameters 388
_refine_ls_number_reflns 5928
_refine_ls_number_restraints 2
_refine_ls_R_factor_gt 0.0476
_refine_ls_shift/su_max 0.000
_refine_ls_structure_factor_coef Fsqd
_refine_ls_weighting_details 'w = 1/[\s^2^(Fo^2^)+(0.0911P)^2^+5.6010P] where P=(Fo^2^+2Fc^2^)/3'
_refine_ls_weighting_scheme calc
_refine_ls_wR_factor_ref 0.1377
_reflns_number_gt 5720
_reflns_number_total 5954
_reflns_threshold_expression F^2^>2.0\s(F^2^)
_cod_data_source_file c4cc02096k2.cif
_cod_data_source_block 2a
_cod_original_cell_volume 3276.5(16)
_cod_database_code 7113991

loop_
_symmetry_equiv_pos_site_id
_symmetry_equiv_pos_as_xyz
1 +X,+Y,+Z
2 -X,1/2+Y,1/2-Z
3 -X,-Y,-Z
4 +X,1/2-Y,1/2+Z

loop_
_atom_site_label
_atom_site_type_symbol
_atom_site_fract_x
_atom_site_fract_y
_atom_site_fract_z
_atom_site_U_iso_or_equiv
_atom_site_adp_type
_atom_site_occupancy
_atom_site_site_symmetry_multiplicity
_atom_site_site_symmetry_order
_atom_site_calc_flag
_atom_site_refinement_flags
Ru1 Ru 0.22338(2) 0.11359(2) 0.19590(2) 0.01706(13) Uani 1 4 0 d .
P1 P 0.19669(8) 0.10837(5) 0.32678(6) 0.0174(2) Uani 1 4 0 d .
Si1 Si 0.40931(8) 0.06328(6) 0.20675(6) 0.0192(2) Uani 1 4 0 d .
C1 C 0.2182(3) 0.1503(2) 0.0670(2) 0.0219(7) Uani 1 4 0 d .
C2 C 0.1403(3) 0.0863(2) 0.0663(2) 0.0203(7) Uani 1 4 0 d .
C3 C 0.0545(3) 0.11318(19) 0.1053(2) 0.0197(7) Uani 1 4 0 d .
C4 C 0.0774(3) 0.1994(2) 0.1256(2) 0.0198(7) Uani 1 4 0 d .
C5 C 0.0192(3) 0.2588(2) 0.1616(2) 0.0211(7) Uani 1 4 0 d .
C6 C 0.0601(3) 0.3366(2) 0.1715(2) 0.0245(8) Uani 1 4 0 d .
C7 C 0.1608(3) 0.3585(2) 0.1488(2) 0.0265(8) Uani 1 4 0 d .
C8 C 0.2198(3) 0.3024(2) 0.1155(2) 0.0259(8) Uani 1 4 0 d .
C9 C 0.1787(3) 0.2213(2) 0.1023(2) 0.0196(7) Uani 1 4 0 d .
C10 C -0.0489(3) 0.0686(2) 0.1073(2) 0.0198(7) Uani 1 4 0 d .
C11 C -0.1532(3) 0.1059(2) 0.0789(2) 0.0221(8) Uani 1 4 0 d .
C12 C -0.2512(3) 0.0654(2) 0.0812(2) 0.0264(8) Uani 1 4 0 d .
C13 C -0.2478(3) -0.0134(2) 0.1111(2) 0.0287(8) Uani 1 4 0 d .
C14 C -0.1448(3) -0.0525(2) 0.1375(2) 0.0269(8) Uani 1 4 0 d .
C15 C -0.0462(3) -0.0115(2) 0.1354(2) 0.0222(7) Uani 1 4 0 d .
C16 C 0.0691(3) 0.1585(2) 0.3419(2) 0.0207(7) Uani 1 4 0 d .
C17 C -0.0333(3) 0.1230(2) 0.3038(2) 0.0228(8) Uani 1 4 0 d .
C18 C -0.1345(3) 0.1598(2) 0.3066(2) 0.0253(8) Uani 1 4 0 d .
C19 C -0.1329(3) 0.2328(2) 0.3495(2) 0.0261(8) Uani 1 4 0 d .
C20 C -0.0319(3) 0.2673(2) 0.3897(2) 0.0265(8) Uani 1 4 0 d .
C21 C 0.0691(3) 0.2306(2) 0.3858(2) 0.0234(7) Uani 1 4 0 d .
C22 C 0.3110(3) 0.1590(2) 0.4012(2) 0.0206(7) Uani 1 4 0 d .
C23 C 0.3400(3) 0.2390(2) 0.3842(2) 0.0226(7) Uani 1 4 0 d .
C24 C 0.4340(3) 0.2766(2) 0.4316(2) 0.0274(8) Uani 1 4 0 d .
C25 C 0.5019(3) 0.2345(2) 0.4969(3) 0.0274(8) Uani 1 4 0 d .
C26 C 0.4743(3) 0.1562(2) 0.5150(2) 0.0262(8) Uani 1 4 0 d .
C27 C 0.3794(3) 0.1187(2) 0.4679(2) 0.0222(8) Uani 1 4 0 d .
C28 C 0.1868(3) 0.0102(2) 0.3792(2) 0.0211(7) Uani 1 4 0 d .
C29 C 0.1500(3) 0.0099(2) 0.4522(2) 0.0242(7) Uani 1 4 0 d .
C30 C 0.1523(3) -0.0617(2) 0.4966(2) 0.0285(8) Uani 1 4 0 d .
C31 C 0.1926(3) -0.1331(3) 0.4696(2) 0.0283(8) Uani 1 4 0 d .
C32 C 0.2262(3) -0.1336(2) 0.3962(2) 0.0246(8) Uani 1 4 0 d .
C33 C 0.2234(3) -0.0621(2) 0.3513(2) 0.0226(7) Uani 1 4 0 d .
C34 C 0.4860(3) 0.0251(2) 0.3118(2) 0.0261(8) Uani 1 4 0 d .
C35 C 0.5969(3) -0.0188(3) 0.3141(3) 0.0318(9) Uani 1 4 0 d .
C36 C 0.5097(3) 0.1381(2) 0.1757(2) 0.0265(8) Uani 1 4 0 d .
C37 C 0.5367(4) 0.2157(3) 0.2263(3) 0.0340(9) Uani 1 4 0 d .
C38 C 0.4080(3) -0.0227(2) 0.1298(2) 0.0250(8) Uani 1 4 0 d .
C39 C 0.3434(3) -0.0997(2) 0.1414(3) 0.0283(8) Uani 1 4 0 d .
H1M H 0.241(3) 0.0319(7) 0.214(2) 0.0256 Uiso 1 4 0 d .
H2M H 0.3202(18) 0.151(2) 0.238(2) 0.0256 Uiso 1 4 0 d .
H5 H -0.0468 0.24464 0.17855 0.0253 Uiso 1 4 0 calc R
H6 H 0.02056 0.37701 0.1939 0.0294 Uiso 1 4 0 calc R
H7 H 0.1874 0.41295 0.15698 0.0318 Uiso 1 4 0 calc R
H8 H 0.2874 0.31746 0.10138 0.0311 Uiso 1 4 0 calc R
H11 H -0.15678 0.15994 0.05786 0.0265 Uiso 1 4 0 calc R
H12 H -0.32116 0.0919 0.06201 0.0317 Uiso 1 4 0 calc R
H13 H -0.31493 -0.04075 0.11369 0.0344 Uiso 1 4 0 calc R
H14 H -0.14179 -0.10717 0.15688 0.0323 Uiso 1 4 0 calc R
H15 H 0.02353 -0.0385 0.1533 0.0267 Uiso 1 4 0 calc R
H17 H -0.03393 0.07272 0.27528 0.0273 Uiso 1 4 0 calc R
H18 H -0.2035 0.13541 0.27976 0.0303 Uiso 1 4 0 calc R
H19 H -0.2011 0.25897 0.35118 0.0313 Uiso 1 4 0 calc R
H20 H -0.03139 0.31629 0.42016 0.0317 Uiso 1 4 0 calc R
H21 H 0.13786 0.25493 0.4132 0.0280 Uiso 1 4 0 calc R
H23 H 0.29424 0.26776 0.33937 0.0271 Uiso 1 4 0 calc R
H24 H 0.45207 0.33087 0.41966 0.0328 Uiso 1 4 0 calc R
H25 H 0.56732 0.25971 0.52895 0.0329 Uiso 1 4 0 calc R
H26 H 0.52052 0.12779 0.55997 0.0315 Uiso 1 4 0 calc R
H27 H 0.36087 0.06495 0.48133 0.0266 Uiso 1 4 0 calc R
H29 H 0.12346 0.0588 0.47133 0.0290 Uiso 1 4 0 calc R
H30 H 0.12615 -0.06191 0.54573 0.0342 Uiso 1 4 0 calc R
H31 H 0.19696 -0.18159 0.50139 0.0339 Uiso 1 4 0 calc R
H32 H 0.25132 -0.18287 0.3766 0.0295 Uiso 1 4 0 calc R
H33 H 0.24665 -0.06261 0.30098 0.0271 Uiso 1 4 0 calc R
H34A H 0.50123 0.07211 0.34998 0.0313 Uiso 1 4 0 calc R
H34B H 0.43628 -0.01274 0.3325 0.0313 Uiso 1 4 0 calc R
H35A H 0.64471 0.01616 0.28936 0.0381 Uiso 1 4 0 calc R
H35B H 0.58201 -0.06994 0.28296 0.0381 Uiso 1 4 0 calc R
H35C H 0.63481 -0.03077 0.37135 0.0381 Uiso 1 4 0 calc R
H36A H 0.58082 0.10909 0.1777 0.0318 Uiso 1 4 0 calc R
H36B H 0.47835 0.15395 0.11767 0.0318 Uiso 1 4 0 calc R
H37A H 0.56758 0.20156 0.28424 0.0408 Uiso 1 4 0 calc R
H37B H 0.46831 0.24781 0.22153 0.0408 Uiso 1 4 0 calc R
H37C H 0.59158 0.24781 0.20581 0.0408 Uiso 1 4 0 calc R
H39A H 0.26434 -0.0862 0.13523 0.0340 Uiso 1 4 0 calc R
H39B H 0.37383 -0.12204 0.1966 0.0340 Uiso 1 4 0 calc R
H39C H 0.35067 -0.1403 0.09992 0.0340 Uiso 1 4 0 calc R
H1 H 0.28467 0.1469 0.04768 0.0263 Uiso 1 4 0 calc R
H2 H 0.14434 0.03362 0.04345 0.0243 Uiso 1 4 0 calc R

loop_
_atom_site_aniso_label
_atom_site_aniso_U_11
_atom_site_aniso_U_22
_atom_site_aniso_U_33
_atom_site_aniso_U_12
_atom_site_aniso_U_13
_atom_site_aniso_U_23
Ru1 0.01593(19) 0.01990(18) 0.01563(19) 0.00118(9) 0.00426(13) 0.00064(9)
P1 0.0182(5) 0.0196(4) 0.0150(5) 0.0005(3) 0.0050(4) 0.0011(3)
Si1 0.0166(5) 0.0223(5) 0.0189(5) 0.0019(4) 0.0047(4) 0.0008(4)
C1 0.0215(18) 0.0310(19) 0.0132(17) -0.0005(14) 0.0041(14) 0.0018(14)
C2 0.0215(17) 0.0270(18) 0.0114(16) 0.0034(14) 0.0019(14) -0.0012(13)
C3 0.0213(18) 0.0195(17) 0.0165(18) 0.0016(13) 0.0009(14) 0.0009(12)
C4 0.0156(16) 0.0227(17) 0.0201(17) 0.0004(13) 0.0026(14) 0.0033(14)
C5 0.0171(17) 0.0252(18) 0.0199(18) 0.0024(14) 0.0023(14) 0.0032(14)
C6 0.0219(18) 0.0236(18) 0.027(2) 0.0006(14) 0.0042(15) -0.0001(15)
C7 0.0255(19) 0.0197(17) 0.033(2) -0.0021(15) 0.0037(16) 0.0020(15)
C8 0.0238(19) 0.0300(19) 0.0243(19) -0.0021(15) 0.0063(15) 0.0078(15)
C9 0.0175(16) 0.0278(18) 0.0124(16) 0.0032(13) 0.0013(13) 0.0074(13)
C10 0.0174(17) 0.0243(17) 0.0174(17) -0.0011(13) 0.0036(14) -0.0029(14)
C11 0.0216(18) 0.0240(18) 0.0202(19) -0.0006(13) 0.0040(15) -0.0017(13)
C12 0.0173(17) 0.035(2) 0.027(2) -0.0002(15) 0.0047(15) -0.0069(16)
C13 0.030(2) 0.034(2) 0.026(2) -0.0082(16) 0.0138(17) -0.0072(16)
C14 0.033(2) 0.0235(18) 0.0253(19) -0.0060(15) 0.0092(16) -0.0046(15)
C15 0.0250(18) 0.0227(17) 0.0187(18) 0.0010(14) 0.0045(14) -0.0025(14)
C16 0.0198(17) 0.0234(17) 0.0191(17) -0.0006(14) 0.0054(14) 0.0036(14)
C17 0.0249(19) 0.0272(18) 0.0172(18) -0.0005(14) 0.0069(15) 0.0008(14)
C18 0.0231(18) 0.033(2) 0.0208(18) -0.0001(15) 0.0075(15) 0.0030(15)
C19 0.0242(19) 0.0319(19) 0.0250(19) 0.0089(15) 0.0113(16) 0.0063(15)
C20 0.028(2) 0.0255(18) 0.028(2) 0.0034(15) 0.0116(16) -0.0008(15)
C21 0.0252(19) 0.0240(18) 0.0216(18) -0.0025(14) 0.0066(15) -0.0003(14)
C22 0.0202(17) 0.0241(17) 0.0189(17) -0.0004(14) 0.0078(14) -0.0047(14)
C23 0.0223(18) 0.0274(18) 0.0192(18) 0.0015(14) 0.0071(14) 0.0009(14)
C24 0.0239(19) 0.0247(18) 0.035(2) -0.0036(15) 0.0102(17) -0.0053(16)
C25 0.0221(18) 0.031(2) 0.029(2) -0.0019(15) 0.0061(16) -0.0067(16)
C26 0.0186(18) 0.039(2) 0.0189(18) 0.0001(15) -0.0006(14) -0.0005(16)
C27 0.0224(19) 0.0261(18) 0.0192(19) -0.0002(14) 0.0073(15) -0.0003(13)
C28 0.0180(17) 0.0260(18) 0.0180(17) -0.0009(14) 0.0019(14) 0.0030(14)
C29 0.0249(19) 0.0285(19) 0.0193(18) -0.0033(15) 0.0056(15) -0.0004(14)
C30 0.029(2) 0.030(2) 0.028(2) -0.0069(16) 0.0101(17) 0.0032(16)
C31 0.0250(19) 0.032(2) 0.025(2) -0.0038(16) -0.0006(16) 0.0102(16)
C32 0.0208(18) 0.0206(17) 0.031(2) 0.0008(14) 0.0035(16) 0.0022(15)
C33 0.0205(18) 0.0258(18) 0.0217(18) -0.0004(14) 0.0056(14) 0.0035(14)
C34 0.0200(18) 0.033(2) 0.0252(19) 0.0015(15) 0.0054(15) 0.0045(16)
C35 0.024(2) 0.044(2) 0.028(2) 0.0096(17) 0.0054(16) 0.0053(17)
C36 0.0241(19) 0.0288(19) 0.028(2) 0.0005(15) 0.0096(16) 0.0024(16)
C37 0.030(2) 0.034(2) 0.041(2) -0.0072(17) 0.0143(18) -0.0028(18)
C38 0.0255(19) 0.0248(18) 0.028(2) 0.0018(14) 0.0118(16) -0.0018(15)
C39 0.029(2) 0.0260(18) 0.031(2) 0.0005(15) 0.0097(17) -0.0015(16)

loop_
_atom_type_symbol
_atom_type_description
_atom_type_scat_dispersion_real
_atom_type_scat_dispersion_imag
_atom_type_scat_source
C C 0.0033 0.0016
;
International Tables for Crystallography
(1992, Vol. C, Tables 4.2.6.8 and 6.1.1.4)
;
H H 0.0000 0.0000
;
International Tables for Crystallography
(1992, Vol. C, Table 6.1.1.4)
;
P P 0.1023 0.0942
;
International Tables for Crystallography
(1992, Vol. C, Tables 4.2.6.8 and 6.1.1.4)
;
Ru Ru -1.2594 0.8363
;
International Tables for Crystallography
(1992, Vol. C, Tables 4.2.6.8 and 6.1.1.4)
;
Si Si 0.0817 0.0704
;
International Tables for Crystallography
(1992, Vol. C, Tables 4.2.6.8 and 6.1.1.4)
;

loop_
_geom_angle_atom_site_label_1
_geom_angle_atom_site_label_2
_geom_angle_atom_site_label_3
_geom_angle
_geom_angle_publ_flag
P1 Ru1 Si1 105.35(4) yes
P1 Ru1 C1 163.40(10) yes
P1 Ru1 C2 142.22(10) yes
P1 Ru1 C3 108.78(11) yes
P1 Ru1 C4 103.45(10) yes
P1 Ru1 C9 127.11(9) yes
Si1 Ru1 C1 88.56(10) yes
Si1 Ru1 C2 102.53(10) yes
Si1 Ru1 C3 139.34(10) yes
Si1 Ru1 C4 147.34(10) yes
Si1 Ru1 C9 112.33(9) yes
C1 Ru1 C2 37.38(13) yes
C1 Ru1 C3 62.72(14) yes
C1 Ru1 C4 60.88(13) yes
C1 Ru1 C9 36.73(13) yes
C2 Ru1 C3 37.38(14) yes
C2 Ru1 C4 60.82(13) yes
C2 Ru1 C9 61.09(12) yes
C3 Ru1 C4 36.81(11) yes
C3 Ru1 C9 61.40(12) yes
C4 Ru1 C9 35.62(13) yes
Ru1 P1 C16 115.71(11) yes
Ru1 P1 C22 111.64(13) yes
Ru1 P1 C28 121.69(12) yes
C16 P1 C22 104.31(16) yes
C16 P1 C28 99.77(17) yes
C22 P1 C28 101.41(15) yes
Ru1 Si1 C34 116.25(13) yes
Ru1 Si1 C36 115.37(12) yes
Ru1 Si1 C38 110.33(12) yes
C34 Si1 C36 104.61(16) yes
C34 Si1 C38 107.68(16) yes
C36 Si1 C38 101.30(18) yes
Ru1 C1 C2 70.9(2) yes
Ru1 C1 C9 76.0(2) yes
C2 C1 C9 108.0(3) yes
Ru1 C2 C1 71.71(18) yes
Ru1 C2 C3 73.35(19) yes
C1 C2 C3 109.7(3) yes
Ru1 C3 C2 69.27(18) yes
Ru1 C3 C4 75.31(18) yes
Ru1 C3 C10 130.4(2) yes
C2 C3 C4 106.2(3) yes
C2 C3 C10 126.1(3) yes
C4 C3 C10 126.3(3) yes
Ru1 C4 C3 67.88(18) yes
Ru1 C4 C5 126.6(2) yes
Ru1 C4 C9 71.12(18) yes
C3 C4 C5 132.0(3) yes
C3 C4 C9 108.1(3) yes
C5 C4 C9 119.9(3) yes
C4 C5 C6 118.8(3) yes
C5 C6 C7 121.5(4) yes
C6 C7 C8 121.2(3) yes
C7 C8 C9 119.2(4) yes
Ru1 C9 C1 67.28(19) yes
Ru1 C9 C4 73.26(19) yes
Ru1 C9 C8 125.8(2) yes
C1 C9 C4 107.9(3) yes
C1 C9 C8 132.6(4) yes
C4 C9 C8 119.5(3) yes
C3 C10 C11 120.2(3) yes
C3 C10 C15 121.6(3) yes
C11 C10 C15 118.2(3) yes
C10 C11 C12 121.1(3) yes
C11 C12 C13 120.4(3) yes
C12 C13 C14 119.4(4) yes
C13 C14 C15 120.1(3) yes
C10 C15 C14 120.8(3) yes
P1 C16 C17 117.2(3) yes
P1 C16 C21 123.9(3) yes
C17 C16 C21 118.9(3) yes
C16 C17 C18 121.3(3) yes
C17 C18 C19 119.0(3) yes
C18 C19 C20 120.2(4) yes
C19 C20 C21 120.5(3) yes
C16 C21 C20 120.1(3) yes
P1 C22 C23 118.4(2) yes
P1 C22 C27 123.2(3) yes
C23 C22 C27 117.9(3) yes
C22 C23 C24 121.3(3) yes
C23 C24 C25 119.6(3) yes
C24 C25 C26 120.0(3) yes
C25 C26 C27 120.4(3) yes
C22 C27 C26 120.8(3) yes
P1 C28 C29 119.2(3) yes
P1 C28 C33 121.4(3) yes
C29 C28 C33 119.2(3) yes
C28 C29 C30 120.0(4) yes
C29 C30 C31 120.3(4) yes
C30 C31 C32 119.8(4) yes
C31 C32 C33 119.9(4) yes
C28 C33 C32 120.6(4) yes
Si1 C34 C35 115.1(3) yes
Si1 C36 C37 117.4(3) yes
Si1 C38 C39 116.5(3) yes
P1 Ru1 H1M 78.9(17) no
P1 Ru1 H2M 80.1(15) no
Si1 Ru1 H1M 63.1(17) no
Si1 Ru1 H2M 54.3(14) no
C1 Ru1 H1M 116.1(17) no
C1 Ru1 H2M 101.6(15) no
C2 Ru1 H1M 91.7(15) no
C2 Ru1 H2M 137.5(15) no
C3 Ru1 H1M 102.6(14) no
C3 Ru1 H2M 153.2(14) no
C4 Ru1 H1M 138.6(15) no
C4 Ru1 H2M 117.3(14) no
C9 Ru1 H1M 151.7(16) no
C9 Ru1 H2M 92.8(15) no
H1M Ru1 H2M 104(2) no
Ru1 Si1 H2M 34.9(8) no
C34 Si1 H2M 100.5(10) no
C36 Si1 H2M 92.5(10) no
C38 Si1 H2M 144.0(8) no
Ru1 C1 H1 118.947 no
C2 C1 H1 126.028 no
C9 C1 H1 126.002 no
Ru1 C2 H2 121.413 no
C1 C2 H2 125.153 no
C3 C2 H2 125.151 no
C4 C5 H5 120.604 no
C6 C5 H5 120.618 no
C5 C6 H6 119.258 no
C7 C6 H6 119.267 no
C6 C7 H7 119.427 no
C8 C7 H7 119.415 no
C7 C8 H8 120.402 no
C9 C8 H8 120.405 no
C10 C11 H11 119.454 no
C12 C11 H11 119.468 no
C11 C12 H12 119.816 no
C13 C12 H12 119.817 no
C12 C13 H13 120.301 no
C14 C13 H13 120.293 no
C13 C14 H14 119.965 no
C15 C14 H14 119.978 no
C10 C15 H15 119.581 no
C14 C15 H15 119.588 no
C16 C17 H17 119.345 no
C18 C17 H17 119.345 no
C17 C18 H18 120.496 no
C19 C18 H18 120.502 no
C18 C19 H19 119.916 no
C20 C19 H19 119.918 no
C19 C20 H20 119.734 no
C21 C20 H20 119.741 no
C16 C21 H21 119.953 no
C20 C21 H21 119.959 no
C22 C23 H23 119.363 no
C24 C23 H23 119.367 no
C23 C24 H24 120.175 no
C25 C24 H24 120.175 no
C24 C25 H25 119.989 no
C26 C25 H25 120.000 no
C25 C26 H26 119.822 no
C27 C26 H26 119.811 no
C22 C27 H27 119.606 no
C26 C27 H27 119.611 no
C28 C29 H29 119.982 no
C30 C29 H29 119.974 no
C29 C30 H30 119.848 no
C31 C30 H30 119.854 no
C30 C31 H31 120.082 no
C32 C31 H31 120.089 no
C31 C32 H32 120.031 no
C33 C32 H32 120.028 no
C28 C33 H33 119.694 no
C32 C33 H33 119.705 no
Si1 C34 H34A 108.497 no
Si1 C34 H34B 108.495 no
C35 C34 H34A 108.484 no
C35 C34 H34B 108.480 no
H34A C34 H34B 107.507 no
C34 C35 H35A 109.472 no
C34 C35 H35B 109.468 no
C34 C35 H35C 109.476 no
H35A C35 H35B 109.469 no
H35A C35 H35C 109.472 no
H35B C35 H35C 109.472 no
Si1 C36 H36A 107.955 no
Si1 C36 H36B 107.958 no
C37 C36 H36A 107.956 no
C37 C36 H36B 107.950 no
H36A C36 H36B 107.220 no
C36 C37 H37A 109.476 no
C36 C37 H37B 109.478 no
C36 C37 H37C 109.475 no
H37A C37 H37B 109.473 no
H37A C37 H37C 109.464 no
H37B C37 H37C 109.462 no
C38 C39 H39A 109.479 no
C38 C39 H39B 109.476 no
C38 C39 H39C 109.478 no
H39A C39 H39B 109.465 no
H39A C39 H39C 109.469 no
H39B C39 H39C 109.460 no
Ru1 H2M Si1 90.8(18) no

loop_
_geom_bond_atom_site_label_1
_geom_bond_atom_site_label_2
_geom_bond_distance
_geom_bond_publ_flag
Ru1 P1 2.2876(13) yes
Ru1 Si1 2.3997(12) yes
Ru1 C1 2.221(4) yes
Ru1 C2 2.211(3) yes
Ru1 C3 2.265(3) yes
Ru1 C4 2.365(3) yes
Ru1 C9 2.336(3) yes
P1 C16 1.843(4) yes
P1 C22 1.840(3) yes
P1 C28 1.850(4) yes
Si1 C34 1.891(4) yes
Si1 C36 1.899(4) yes
Si1 C38 1.906(4) yes
C1 C2 1.420(5) yes
C1 C9 1.440(5) yes
C2 C3 1.435(5) yes
C3 C4 1.465(5) yes
C3 C10 1.475(5) yes
C4 C5 1.424(5) yes
C4 C9 1.438(5) yes
C5 C6 1.368(5) yes
C6 C7 1.424(6) yes
C7 C8 1.370(6) yes
C8 C9 1.420(5) yes
C10 C11 1.400(5) yes
C10 C15 1.392(5) yes
C11 C12 1.387(5) yes
C12 C13 1.383(6) yes
C13 C14 1.397(5) yes
C14 C15 1.395(5) yes
C16 C17 1.398(5) yes
C16 C21 1.391(5) yes
C17 C18 1.397(6) yes
C18 C19 1.392(5) yes
C19 C20 1.387(5) yes
C20 C21 1.396(6) yes
C22 C23 1.406(5) yes
C22 C27 1.395(5) yes
C23 C24 1.383(5) yes
C24 C25 1.389(5) yes
C25 C26 1.381(6) yes
C26 C27 1.389(5) yes
C28 C29 1.396(6) yes
C28 C33 1.387(5) yes
C29 C30 1.385(5) yes
C30 C31 1.388(6) yes
C31 C32 1.383(6) yes
C32 C33 1.389(5) yes
C34 C35 1.537(6) yes
C36 C37 1.520(6) yes
C38 C39 1.529(6) yes
Ru1 H1M 1.380(13) no
Ru1 H2M 1.37(3) no
Si1 H2M 1.95(3) no
C1 H1 0.950 no
C2 H2 0.950 no
C5 H5 0.950 no
C6 H6 0.950 no
C7 H7 0.950 no
C8 H8 0.950 no
C11 H11 0.950 no
C12 H12 0.950 no
C13 H13 0.950 no
C14 H14 0.950 no
C15 H15 0.950 no
C17 H17 0.950 no
C18 H18 0.950 no
C19 H19 0.950 no
C20 H20 0.950 no
C21 H21 0.950 no
C23 H23 0.950 no
C24 H24 0.950 no
C25 H25 0.950 no
C26 H26 0.950 no
C27 H27 0.950 no
C29 H29 0.950 no
C30 H30 0.950 no
C31 H31 0.950 no
C32 H32 0.950 no
C33 H33 0.950 no
C34 H34A 0.990 no
C34 H34B 0.990 no
C35 H35A 0.980 no
C35 H35B 0.980 no
C35 H35C 0.980 no
C36 H36A 0.990 no
C36 H36B 0.990 no
C37 H37A 0.980 no
C37 H37B 0.980 no
C37 H37C 0.980 no
C39 H39A 0.980 no
C39 H39B 0.980 no
C39 H39C 0.980 no

loop_
_geom_contact_atom_site_label_1
_geom_contact_atom_site_label_2
_geom_contact_distance
_geom_contact_publ_flag
_geom_contact_site_symmetry_2
C2 C15 3.229(5) no .
C4 C7 2.797(5) no .
C4 C11 3.157(5) no .
C5 C8 2.847(6) no .
C5 C10 3.300(5) no .
C5 C11 3.363(5) no .
C5 C16 3.357(5) no .
C5 C17 3.426(5) no .
C6 C9 2.800(5) no .
C10 C13 2.808(5) no .
C10 C17 3.362(5) no .
C11 C14 2.770(5) no .
C12 C15 2.775(5) no .
C15 C17 3.547(5) no .
C16 C19 2.798(5) no .
C16 C23 3.501(5) no .
C16 C29 3.075(5) no .
C17 C20 2.766(5) no .
C17 C28 3.277(5) no .
C17 C29 3.469(5) no .
C18 C21 2.796(5) no .
C21 C22 3.156(5) no .
C21 C23 3.346(6) no .
C22 C25 2.801(5) no .
C22 C29 3.380(5) no .
C23 C26 2.764(5) no .
C24 C27 2.777(5) no .
C27 C28 3.053(5) no .
C27 C29 3.298(5) no .
C27 C34 3.535(6) no .
C28 C31 2.785(5) no .
C29 C32 2.776(5) no .
C30 C33 2.767(6) no .
C34 C37 3.551(6) no .
C35 C36 3.456(6) no .
C35 C38 3.393(5) no .
C2 C14 3.461(5) no 3_555
C2 C15 3.514(5) no 3_555
C5 C31 3.470(5) no 2_555
C5 C32 3.435(5) no 2_555
C6 C31 3.466(5) no 2_555
C6 C32 3.474(5) no 2_555
C7 C35 3.530(5) no 2_655
C14 C2 3.461(5) no 3_555
C15 C2 3.514(5) no 3_555
C31 C5 3.470(5) no 2_545
C31 C6 3.466(5) no 2_545
C32 C5 3.435(5) no 2_545
C32 C6 3.474(5) no 2_545
C35 C7 3.530(5) no 2_645
Ru1 H15 3.4573 no .
Ru1 H23 3.4504 no .
Ru1 H33 3.3572 no .
Ru1 H39A 3.5004 no .
P1 H17 2.8269 no .
P1 H21 2.9793 no .
P1 H23 2.8630 no .
P1 H27 2.9651 no .
P1 H29 2.8863 no .
P1 H33 2.9237 no .
P1 H34B 3.5387 no .
Si1 H33 3.4982 no .
Si1 H35A 3.0022 no .
Si1 H35B 3.1039 no .
Si1 H37A 3.0695 no .
Si1 H37B 3.1077 no .
Si1 H39A 3.1004 no .
Si1 H39B 3.0687 no .
Si1 H1 3.0606 no .
C1 H8 2.8871 no .
C1 H36B 3.1145 no .
C2 H15 3.0579 no .
C2 H39A 3.2902 no .
C3 H5 2.9016 no .
C3 H11 2.6475 no .
C3 H15 2.6678 no .
C3 H17 3.3386 no .
C3 H1 3.2485 no .
C4 H6 3.2635 no .
C4 H8 3.3312 no .
C4 H11 2.9101 no .
C4 H1 3.2435 no .
C4 H2 3.2377 no .
C5 H7 3.2801 no .
C5 H11 2.9247 no .
C6 H8 3.2935 no .
C7 H5 3.2956 no .
C7 H23 3.5456 no .
C8 H2M 3.28(3) no .
C8 H6 3.2785 no .
C8 H37B 3.2772 no .
C8 H1 2.9741 no .
C9 H5 3.3390 no .
C9 H7 3.2667 no .
C9 H2 3.2278 no .
C10 H5 3.1198 no .
C10 H12 3.2803 no .
C10 H14 3.2785 no .
C10 H17 2.7691 no .
C10 H2 2.8852 no .
C11 H5 2.9369 no .
C11 H13 3.2611 no .
C11 H15 3.2570 no .
C11 H17 3.3063 no .
C11 H18 3.5846 no .
C12 H14 3.2579 no .
C12 H18 3.4272 no .
C13 H11 3.2555 no .
C13 H15 3.2735 no .
C14 H12 3.2590 no .
C14 H17 3.1457 no .
C15 H1M 3.55(4) no .
C15 H11 3.2549 no .
C15 H13 3.2775 no .
C15 H17 2.6874 no .
C15 H2 3.1798 no .
C16 H5 3.1040 no .
C16 H18 3.2921 no .
C16 H20 3.2699 no .
C16 H23 3.3097 no .
C16 H29 2.6665 no .
C17 H5 2.8665 no .
C17 H19 3.2626 no .
C17 H21 3.2626 no .
C17 H29 3.1801 no .
C18 H5 2.9615 no .
C18 H20 3.2641 no .
C19 H5 3.2774 no .
C19 H17 3.2585 no .
C19 H21 3.2715 no .
C20 H5 3.5077 no .
C20 H18 3.2681 no .
C21 H5 3.4263 no .
C21 H17 3.2578 no .
C21 H19 3.2723 no .
C21 H23 3.1107 no .
C21 H29 3.1579 no .
C22 H2M 2.75(4) no .
C22 H21 2.6949 no .
C22 H24 3.2873 no .
C22 H26 3.2744 no .
C22 H29 3.2677 no .
C22 H34A 3.0320 no .
C22 H34B 3.5293 no .
C23 H2M 2.80(4) no .
C23 H21 2.6587 no .
C23 H25 3.2551 no .
C23 H27 3.2619 no .
C23 H34A 3.5054 no .
C23 H37B 3.4537 no .
C24 H26 3.2559 no .
C24 H37A 3.4914 no .
C25 H23 3.2522 no .
C25 H27 3.2561 no .
C26 H24 3.2568 no .
C26 H34A 3.1685 no .
C27 H23 3.2589 no .
C27 H25 3.2597 no .
C27 H29 3.3142 no .
C27 H34A 2.8477 no .
C27 H34B 3.3162 no .
C28 H1M 3.01(4) no .
C28 H17 3.0371 no .
C28 H27 2.5653 no .
C28 H30 3.2667 no .
C28 H32 3.2664 no .
C28 H34B 3.3642 no .
C29 H17 3.4290 no .
C29 H27 2.6822 no .
C29 H31 3.2622 no .
C29 H33 3.2591 no .
C30 H27 3.3589 no .
C30 H32 3.2561 no .
C31 H29 3.2621 no .
C31 H33 3.2551 no .
C32 H30 3.2542 no .
C33 H1M 2.82(3) no .
C33 H27 3.1910 no .
C33 H29 3.2595 no .
C33 H31 3.2582 no .
C33 H34B 2.8309 no .
C34 H1M 3.07(4) no .
C34 H27 3.5894 no .
C34 H33 3.2460 no .
C34 H36A 3.0834 no .
C34 H37A 3.1319 no .
C34 H39B 3.1894 no .
C35 H36A 3.0681 no .
C35 H39B 3.4224 no .
C36 H34A 3.1297 no .
C36 H35A 2.9785 no .
C36 H1 3.0781 no .
C37 H2M 2.92(3) no .
C37 H34A 3.2289 no .
C37 H35A 3.5945 no .
C38 H1M 2.89(4) no .
C38 H34B 3.3254 no .
C38 H35A 3.5124 no .
C38 H35B 3.0247 no .
C38 H36A 3.0054 no .
C38 H36B 3.0432 no .
C38 H1 3.3066 no .
C38 H2 3.3556 no .
C39 H1M 2.90(3) no .
C39 H33 3.2236 no .
C39 H34B 3.4355 no .
C39 H35B 3.3433 no .
C39 H2 3.4016 no .
H1M H15 2.8759 no .
H1M H33 2.1155 no .
H1M H34A 3.5216 no .
H1M H34B 2.8233 no .
H1M H39A 2.3934 no .
H1M H39B 3.0548 no .
H1M H1 3.4993 no .
H1M H2 2.8153 no .
H2M H8 3.5271 no .
H2M H23 2.6282 no .
H2M H34A 2.8536 no .
H2M H34B 3.2598 no .
H2M H36B 3.1146 no .
H2M H37A 3.0767 no .
H2M H37B 2.4878 no .
H2M H1 3.1084 no .
H5 H6 2.3159 no .
H5 H11 2.5566 no .
H5 H17 3.2341 no .
H5 H18 3.3658 no .
H6 H7 2.3550 no .
H7 H8 2.3173 no .
H8 H36B 3.5337 no .
H8 H37B 2.8604 no .
H8 H1 2.9345 no .
H11 H12 2.3264 no .
H12 H13 2.3345 no .
H13 H14 2.3505 no .
H14 H15 2.3393 no .
H15 H17 2.9423 no .
H15 H33 3.2538 no .
H15 H39A 3.1492 no .
H15 H2 2.8751 no .
H17 H18 2.3442 no .
H17 H29 3.3959 no .
H18 H19 2.3476 no .
H19 H20 2.3324 no .
H20 H21 2.3416 no .
H21 H23 2.5287 no .
H21 H29 3.3758 no .
H23 H24 2.3270 no .
H23 H37B 3.2507 no .
H24 H25 2.3417 no .
H25 H26 2.3280 no .
H26 H27 2.3306 no .
H26 H34A 3.5773 no .
H27 H29 2.8902 no .
H27 H34A 3.0991 no .
H27 H34B 3.1231 no .
H29 H30 2.3330 no .
H30 H31 2.3375 no .
H31 H32 2.3348 no .
H32 H33 2.3349 no .
H33 H34B 2.4119 no .
H33 H39A 2.8541 no .
H33 H39B 2.7804 no .
H34A H35A 2.4151 no .
H34A H35B 2.8623 no .
H34A H35C 2.3239 no .
H34A H36A 3.3075 no .
H34A H37A 2.6079 no .
H34A H37B 3.5573 no .
H34B H35A 2.8642 no .
H34B H35B 2.3421 no .
H34B H35C 2.3948 no .
H34B H39B 2.8514 no .
H35A H36A 2.3928 no .
H35A H37A 3.1798 no .
H35B H36A 3.4198 no .
H35B H39B 2.7631 no .
H36A H37A 2.3725 no .
H36A H37B 2.8473 no .
H36A H37C 2.3198 no .
H36B H37A 2.8482 no .
H36B H37B 2.3439 no .
H36B H37C 2.3473 no .
H36B H1 2.3980 no .
H39A H2 2.7060 no .
H1 H2 2.5264 no .
C1 H20 3.4931 no 4_554
C1 H21 2.9655 no 4_554
C2 H20 3.2465 no 4_554
C3 H20 3.2360 no 4_554
C4 H20 3.3857 no 4_554
C5 H31 3.4687 no 2_555
C5 H32 3.3784 no 2_555
C6 H14 2.9525 no 2_555
C7 H14 3.3555 no 2_555
C7 H29 3.1931 no 4_554
C7 H35A 3.5098 no 2_655
C7 H35B 3.3171 no 2_655
C7 H35C 3.1856 no 2_655
C8 H21 3.4215 no 4_554
C8 H29 3.3223 no 4_554
C8 H35B 3.3556 no 2_655
C8 H35C 3.2485 no 2_655
C9 H20 3.5512 no 4_554
C9 H21 3.1033 no 4_554
C10 H2 3.0218 no 3_555
C11 H20 3.5756 no 4_554
C11 H39A 3.5300 no 3_555
C11 H39C 3.4241 no 3_555
C11 H2 3.0872 no 3_555
C12 H36A 2.9942 no 1_455
C12 H39A 3.5957 no 3_555
C12 H39C 3.2258 no 3_555
C12 H2 3.1611 no 3_555
C13 H24 3.5349 no 2_545
C13 H35A 3.5656 no 1_455
C13 H36A 3.2917 no 1_455
C13 H1 3.3849 no 3_555
C13 H2 3.1541 no 3_555
C14 H6 3.0937 no 2_545
C14 H20 3.3530 no 2_545
C14 H21 3.2743 no 2_545
C14 H23 3.5429 no 2_545
C14 H1 3.5223 no 3_555
C14 H2 3.0389 no 3_555
C15 H6 3.3391 no 2_545
C15 H20 3.1886 no 2_545
C15 H2 2.9675 no 3_555
C17 H30 3.1603 no 3_556
C18 H30 2.9233 no 3_556
C18 H31 3.4876 no 3_556
C18 H35A 3.5563 no 1_455
C19 H30 3.2935 no 3_556
C19 H31 2.9083 no 3_556
C19 H39A 3.4194 no 2_555
C20 H14 3.1938 no 2_555
C20 H15 3.2712 no 2_555
C20 H31 3.3408 no 3_556
C21 H14 2.9471 no 2_555
C22 H8 3.4460 no 4_555
C23 H14 3.4644 no 2_555
C23 H1 3.5068 no 4_555
C24 H13 3.3421 no 2_555
C24 H36B 3.2324 no 4_555
C24 H39C 3.1342 no 2_655
C24 H1 3.2243 no 4_555
C25 H8 3.5958 no 4_555
C25 H12 3.5928 no 4_655
C25 H32 3.3741 no 3_656
C25 H36B 2.7884 no 4_555
C25 H37C 3.4151 no 4_555
C25 H39C 3.3918 no 2_655
C25 H1 3.5675 no 4_555
C26 H8 3.0221 no 4_555
C26 H32 3.4630 no 3_656
C26 H34B 3.4506 no 3_656
C26 H35C 3.2927 no 3_656
C26 H36B 3.5484 no 4_555
C26 H37C 3.5417 no 4_555
C27 H8 2.9225 no 4_555
C27 H35C 3.0881 no 3_656
C28 H6 3.3627 no 2_545
C29 H6 3.5622 no 2_545
C29 H7 3.5739 no 4_555
C29 H30 3.5144 no 3_556
C29 H35C 3.4838 no 3_656
C30 H6 3.5301 no 2_545
C30 H7 3.5730 no 4_555
C30 H29 3.5607 no 3_556
C30 H35C 3.3625 no 3_656
C31 H5 3.3554 no 2_545
C31 H6 3.3143 no 2_545
C31 H11 3.4376 no 2_545
C32 H5 3.0202 no 2_545
C32 H6 3.0612 no 2_545
C32 H25 3.2857 no 3_656
C32 H26 3.0315 no 3_656
C33 H6 3.0852 no 2_545
C33 H26 3.3309 no 3_656
C34 H26 3.3108 no 3_656
C35 H7 2.8161 no 2_645
C35 H8 3.2057 no 2_645
C35 H26 3.3385 no 3_656
C35 H27 3.4176 no 3_656
C36 H12 3.2227 no 1_655
C36 H18 3.5485 no 1_655
C36 H25 3.1846 no 4_554
C37 H18 3.3787 no 1_655
C37 H19 3.4779 no 1_655
C37 H25 3.4291 no 4_554
C37 H39B 3.0460 no 2_655
C38 H12 3.3273 no 3_555
C38 H13 3.4972 no 1_655
C38 H24 3.1758 no 2_645
C39 H12 3.3461 no 3_555
C39 H19 2.9251 no 2_545
C39 H24 3.1450 no 2_645
C39 H37A 3.5659 no 2_645
C39 H37C 3.5264 no 2_645
H5 C31 3.3554 no 2_555
H5 C32 3.0202 no 2_555
H5 H31 3.3599 no 2_555
H5 H32 2.7399 no 2_555
H6 C14 3.0937 no 2_555
H6 C15 3.3391 no 2_555
H6 C28 3.3627 no 2_555
H6 C29 3.5622 no 2_555
H6 C30 3.5301 no 2_555
H6 C31 3.3143 no 2_555
H6 C32 3.0612 no 2_555
H6 C33 3.0852 no 2_555
H6 H14 2.5980 no 2_555
H6 H15 3.0629 no 2_555
H6 H17 3.2478 no 2_555
H6 H32 3.4199 no 2_555
H6 H33 3.4563 no 2_555
H7 C29 3.5739 no 4_554
H7 C30 3.5730 no 4_554
H7 C35 2.8161 no 2_655
H7 H14 3.3037 no 2_555
H7 H17 3.5669 no 2_555
H7 H29 3.0489 no 4_554
H7 H30 3.0536 no 4_554
H7 H35A 2.6580 no 2_655
H7 H35B 2.7931 no 2_655
H7 H35C 2.5213 no 2_655
H8 C22 3.4460 no 4_554
H8 C25 3.5958 no 4_554
H8 C26 3.0221 no 4_554
H8 C27 2.9225 no 4_554
H8 C35 3.2057 no 2_655
H8 H21 3.4560 no 4_554
H8 H26 3.2344 no 4_554
H8 H27 3.0680 no 4_554
H8 H29 3.2921 no 4_554
H8 H35B 2.8737 no 2_655
H8 H35C 2.6666 no 2_655
H11 C31 3.4376 no 2_555
H11 H20 3.0826 no 4_554
H11 H25 3.5686 no 4_454
H11 H31 2.7827 no 2_555
H11 H32 3.1301 no 2_555
H11 H39A 3.4057 no 3_555
H11 H39C 3.1267 no 3_555
H12 C25 3.5928 no 4_454
H12 C36 3.2227 no 1_455
H12 C38 3.3273 no 3_555
H12 C39 3.3461 no 3_555
H12 H24 3.4521 no 4_454
H12 H25 2.7842 no 4_454
H12 H36A 2.5242 no 1_455
H12 H36B 3.0129 no 1_455
H12 H39A 3.5269 no 3_555
H12 H39C 2.7590 no 3_555
H13 C24 3.3421 no 2_545
H13 C38 3.4972 no 1_455
H13 H23 3.2314 no 2_545
H13 H24 2.6736 no 2_545
H13 H35A 3.2272 no 1_455
H13 H35B 3.3951 no 1_455
H13 H36A 3.0781 no 1_455
H13 H1 3.3025 no 3_555
H14 C6 2.9525 no 2_545
H14 C7 3.3555 no 2_545
H14 C20 3.1938 no 2_545
H14 C21 2.9471 no 2_545
H14 C23 3.4644 no 2_545
H14 H6 2.5980 no 2_545
H14 H7 3.3037 no 2_545
H14 H20 3.0123 no 2_545
H14 H21 2.5517 no 2_545
H14 H23 2.7907 no 2_545
H14 H1 3.5147 no 3_555
H14 H2 3.5497 no 3_555
H15 C20 3.2712 no 2_545
H15 H6 3.0629 no 2_545
H15 H20 2.6905 no 2_545
H15 H2 3.4452 no 3_555
H17 H6 3.2478 no 2_545
H17 H7 3.5669 no 2_545
H17 H30 3.4440 no 3_556
H18 C36 3.5485 no 1_455
H18 C37 3.3787 no 1_455
H18 H30 3.0892 no 3_556
H18 H35A 2.7356 no 1_455
H18 H36A 2.8296 no 1_455
H18 H37A 3.0376 no 1_455
H18 H37C 3.1331 no 1_455
H19 C37 3.4779 no 1_455
H19 C39 2.9251 no 2_555
H19 H31 2.7597 no 3_556
H19 H37A 2.9571 no 1_455
H19 H37C 3.0851 no 1_455
H19 H39A 2.6806 no 2_555
H19 H39B 2.8574 no 2_555
H19 H39C 2.7381 no 2_555
H20 C1 3.4931 no 4_555
H20 C2 3.2465 no 4_555
H20 C3 3.2360 no 4_555
H20 C4 3.3857 no 4_555
H20 C9 3.5512 no 4_555
H20 C11 3.5756 no 4_555
H20 C14 3.3530 no 2_555
H20 C15 3.1886 no 2_555
H20 H11 3.0826 no 4_555
H20 H14 3.0123 no 2_555
H20 H15 2.6905 no 2_555
H20 H31 3.4659 no 3_556
H20 H39A 3.2227 no 2_555
H20 H2 3.5879 no 4_555
H21 C1 2.9655 no 4_555
H21 C8 3.4215 no 4_555
H21 C9 3.1033 no 4_555
H21 C14 3.2743 no 2_555
H21 H8 3.4560 no 4_555
H21 H14 2.5517 no 2_555
H21 H1 2.9976 no 4_555
H23 C14 3.5429 no 2_555
H23 H13 3.2314 no 2_555
H23 H14 2.7907 no 2_555
H24 C13 3.5349 no 2_555
H24 C38 3.1758 no 2_655
H24 C39 3.1450 no 2_655
H24 H12 3.4521 no 4_655
H24 H13 2.6736 no 2_555
H24 H36B 3.2555 no 4_555
H24 H39B 3.3058 no 2_655
H24 H39C 2.5701 no 2_655
H24 H1 3.3219 no 4_555
H25 C32 3.2857 no 3_656
H25 C36 3.1846 no 4_555
H25 C37 3.4291 no 4_555
H25 H11 3.5686 no 4_655
H25 H12 2.7842 no 4_655
H25 H31 3.3191 no 3_656
H25 H32 2.7200 no 3_656
H25 H36A 3.2607 no 4_555
H25 H36B 2.4833 no 4_555
H25 H37C 2.9006 no 4_555
H25 H39C 3.0605 no 2_655
H26 C32 3.0315 no 3_656
H26 C33 3.3309 no 3_656
H26 C34 3.3108 no 3_656
H26 C35 3.3385 no 3_656
H26 H8 3.2344 no 4_555
H26 H32 2.9025 no 3_656
H26 H33 3.4073 no 3_656
H26 H34B 2.5720 no 3_656
H26 H35B 3.3076 no 3_656
H26 H35C 2.9224 no 3_656
H26 H37B 3.5600 no 4_555
H26 H37C 3.1388 no 4_555
H27 C35 3.4176 no 3_656
H27 H8 3.0680 no 4_555
H27 H35C 2.5118 no 3_656
H29 C7 3.1931 no 4_555
H29 C8 3.3223 no 4_555
H29 C30 3.5607 no 3_556
H29 H7 3.0489 no 4_555
H29 H8 3.2921 no 4_555
H29 H30 3.0194 no 3_556
H29 H35C 3.5044 no 3_656
H30 C17 3.1603 no 3_556
H30 C18 2.9233 no 3_556
H30 C19 3.2935 no 3_556
H30 C29 3.5144 no 3_556
H30 H7 3.0536 no 4_555
H30 H17 3.4440 no 3_556
H30 H18 3.0892 no 3_556
H30 H29 3.0194 no 3_556
H30 H35A 3.5269 no 3_656
H30 H35C 3.3113 no 3_656
H31 C5 3.4687 no 2_545
H31 C18 3.4876 no 3_556
H31 C19 2.9083 no 3_556
H31 C20 3.3408 no 3_556
H31 H5 3.3599 no 2_545
H31 H11 2.7827 no 2_545
H31 H19 2.7597 no 3_556
H31 H20 3.4659 no 3_556
H31 H25 3.3191 no 3_656
H32 C5 3.3784 no 2_545
H32 C25 3.3741 no 3_656
H32 C26 3.4630 no 3_656
H32 H5 2.7399 no 2_545
H32 H6 3.4199 no 2_545
H32 H11 3.1301 no 2_545
H32 H25 2.7200 no 3_656
H32 H26 2.9025 no 3_656
H32 H37C 2.8611 no 2_645
H33 H6 3.4563 no 2_545
H33 H26 3.4073 no 3_656
H34B C26 3.4506 no 3_656
H34B H26 2.5720 no 3_656
H35A C7 3.5098 no 2_645
H35A C13 3.5656 no 1_655
H35A C18 3.5563 no 1_655
H35A H7 2.6580 no 2_645
H35A H13 3.2272 no 1_655
H35A H18 2.7356 no 1_655
H35A H30 3.5269 no 3_656
H35B C7 3.3171 no 2_645
H35B C8 3.3556 no 2_645
H35B H7 2.7931 no 2_645
H35B H8 2.8737 no 2_645
H35B H13 3.3951 no 1_655
H35B H26 3.3076 no 3_656
H35B H37B 3.0490 no 2_645
H35C C7 3.1856 no 2_645
H35C C8 3.2485 no 2_645
H35C C26 3.2927 no 3_656
H35C C27 3.0881 no 3_656
H35C C29 3.4838 no 3_656
H35C C30 3.3625 no 3_656
H35C H7 2.5213 no 2_645
H35C H8 2.6666 no 2_645
H35C H26 2.9224 no 3_656
H35C H27 2.5118 no 3_656
H35C H29 3.5044 no 3_656
H35C H30 3.3113 no 3_656
H36A C12 2.9942 no 1_655
H36A C13 3.2917 no 1_655
H36A H12 2.5242 no 1_655
H36A H13 3.0781 no 1_655
H36A H18 2.8296 no 1_655
H36A H25 3.2607 no 4_554
H36B C24 3.2324 no 4_554
H36B C25 2.7884 no 4_554
H36B C26 3.5484 no 4_554
H36B H12 3.0129 no 1_655
H36B H24 3.2555 no 4_554
H36B H25 2.4833 no 4_554
H37A C39 3.5659 no 2_655
H37A H18 3.0376 no 1_655
H37A H19 2.9571 no 1_655
H37A H39B 2.9797 no 2_655
H37A H39C 3.2495 no 2_655
H37B H26 3.5600 no 4_554
H37B H35B 3.0490 no 2_655
H37B H39B 2.9910 no 2_655
H37C C25 3.4151 no 4_554
H37C C26 3.5417 no 4_554
H37C C39 3.5264 no 2_655
H37C H18 3.1331 no 1_655
H37C H19 3.0851 no 1_655
H37C H25 2.9006 no 4_554
H37C H26 3.1388 no 4_554
H37C H32 2.8611 no 2_655
H37C H39B 2.6578 no 2_655
H39A C11 3.5300 no 3_555
H39A C12 3.5957 no 3_555
H39A C19 3.4194 no 2_545
H39A H11 3.4057 no 3_555
H39A H12 3.5269 no 3_555
H39A H19 2.6806 no 2_545
H39A H20 3.2227 no 2_545
H39B C37 3.0460 no 2_645
H39B H19 2.8574 no 2_545
H39B H24 3.3058 no 2_645
H39B H37A 2.9797 no 2_645
H39B H37B 2.9910 no 2_645
H39B H37C 2.6578 no 2_645
H39C C11 3.4241 no 3_555
H39C C12 3.2258 no 3_555
H39C C24 3.1342 no 2_645
H39C C25 3.3918 no 2_645
H39C H11 3.1267 no 3_555
H39C H12 2.7590 no 3_555
H39C H19 2.7381 no 2_545
H39C H24 2.5701 no 2_645
H39C H25 3.0605 no 2_645
H39C H37A 3.2495 no 2_645
H1 C13 3.3849 no 3_555
H1 C14 3.5223 no 3_555
H1 C23 3.5068 no 4_554
H1 C24 3.2243 no 4_554
H1 C25 3.5675 no 4_554
H1 H13 3.3025 no 3_555
H1 H14 3.5147 no 3_555
H1 H21 2.9976 no 4_554
H1 H24 3.3219 no 4_554
H2 C10 3.0218 no 3_555
H2 C11 3.0872 no 3_555
H2 C12 3.1611 no 3_555
H2 C13 3.1541 no 3_555
H2 C14 3.0389 no 3_555
H2 C15 2.9675 no 3_555
H2 H14 3.5497 no 3_555
H2 H15 3.4452 no 3_555
H2 H20 3.5879 no 4_554

loop_
_geom_torsion_atom_site_label_1
_geom_torsion_atom_site_label_2
_geom_torsion_atom_site_label_3
_geom_torsion_atom_site_label_4
_geom_torsion
_geom_torsion_publ_flag
P1 Ru1 Si1 C34 4.11(6) no
P1 Ru1 Si1 C36 -118.91(5) no
P1 Ru1 Si1 C38 127.07(5) no
Si1 Ru1 P1 C16 170.63(4) no
Si1 Ru1 P1 C22 51.54(5) no
Si1 Ru1 P1 C28 -68.13(6) no
P1 Ru1 C2 C1 152.62(7) no
P1 Ru1 C2 C3 34.6(2) no
C2 Ru1 P1 C16 -53.18(16) no
C2 Ru1 P1 C22 -172.27(15) no
C2 Ru1 P1 C28 68.06(17) no
P1 Ru1 C3 C2 -158.43(9) no
P1 Ru1 C3 C4 87.46(14) no
P1 Ru1 C3 C10 -38.0(3) no
C3 Ru1 P1 C16 -31.81(10) no
C3 Ru1 P1 C22 -150.90(9) no
C3 Ru1 P1 C28 89.43(10) no
P1 Ru1 C4 C3 -103.47(12) no
P1 Ru1 C4 C5 23.3(3) no
P1 Ru1 C4 C9 136.99(11) no
C4 Ru1 P1 C16 6.18(9) no
C4 Ru1 P1 C22 -112.91(9) no
C4 Ru1 P1 C28 127.42(10) no
P1 Ru1 C9 C1 -174.53(6) no
P1 Ru1 C9 C4 -56.28(15) no
P1 Ru1 C9 C8 58.3(3) no
C9 Ru1 P1 C16 36.06(12) no
C9 Ru1 P1 C22 -83.04(11) no
C9 Ru1 P1 C28 157.30(11) no
Si1 Ru1 C1 C2 112.98(13) no
Si1 Ru1 C1 C9 -132.00(12) no
C1 Ru1 Si1 C34 174.94(10) no
C1 Ru1 Si1 C36 51.91(10) no
C1 Ru1 Si1 C38 -62.11(10) no
Si1 Ru1 C2 C1 -70.52(13) no
Si1 Ru1 C2 C3 171.48(11) no
C2 Ru1 Si1 C34 -150.14(11) no
C2 Ru1 Si1 C36 86.84(11) no
C2 Ru1 Si1 C38 -27.18(11) no
Si1 Ru1 C3 C2 -12.8(2) no
Si1 Ru1 C3 C4 -126.93(11) no
Si1 Ru1 C3 C10 107.6(3) no
C3 Ru1 Si1 C34 -142.20(14) no
C3 Ru1 Si1 C36 94.77(14) no
C3 Ru1 Si1 C38 -19.25(15) no
Si1 Ru1 C4 C3 105.16(16) no
Si1 Ru1 C4 C5 -128.1(2) no
Si1 Ru1 C4 C9 -14.4(2) no
C4 Ru1 Si1 C34 155.22(15) no
C4 Ru1 Si1 C36 32.19(17) no
C4 Ru1 Si1 C38 -81.83(16) no
Si1 Ru1 C9 C1 53.43(13) no
Si1 Ru1 C9 C4 171.67(9) no
Si1 Ru1 C9 C8 -73.7(3) no
C9 Ru1 Si1 C34 146.22(9) no
C9 Ru1 Si1 C36 23.20(10) no
C9 Ru1 Si1 C38 -90.82(10) no
C1 Ru1 C2 C1 0.00(16) no
C1 Ru1 C2 C3 -118.0(3) no
C2 Ru1 C1 C2 -0.00(15) no
C2 Ru1 C1 C9 115.0(3) no
C1 Ru1 C3 C2 37.10(14) no
C1 Ru1 C3 C4 -77.02(17) no
C1 Ru1 C3 C10 157.5(3) no
C3 Ru1 C1 C2 -37.10(13) no
C3 Ru1 C1 C9 77.91(15) no
C1 Ru1 C4 C3 82.45(16) no
C1 Ru1 C4 C5 -150.8(3) no
C1 Ru1 C4 C9 -37.09(13) no
C4 Ru1 C1 C2 -79.04(15) no
C4 Ru1 C1 C9 35.97(13) no
C1 Ru1 C9 C1 -0.00(15) no
C1 Ru1 C9 C4 118.2(2) no
C1 Ru1 C9 C8 -127.1(4) no
C9 Ru1 C1 C2 -115.0(2) no
C9 Ru1 C1 C9 -0.00(14) no
C2 Ru1 C3 C2 -0.00(15) no
C2 Ru1 C3 C4 -114.1(3) no
C2 Ru1 C3 C10 120.4(3) no
C3 Ru1 C2 C1 118.0(2) no
C3 Ru1 C2 C3 0.00(13) no
C2 Ru1 C4 C3 39.40(14) no
C2 Ru1 C4 C5 166.2(3) no
C2 Ru1 C4 C9 -80.14(17) no
C4 Ru1 C2 C1 79.21(16) no
C4 Ru1 C2 C3 -38.79(13) no
C2 Ru1 C9 C1 -38.93(13) no
C2 Ru1 C9 C4 79.31(15) no
C2 Ru1 C9 C8 -166.1(3) no
C9 Ru1 C2 C1 38.25(14) no
C9 Ru1 C2 C3 -79.74(16) no
C3 Ru1 C4 C3 0.00(17) no
C3 Ru1 C4 C5 126.8(4) no
C3 Ru1 C4 C9 -119.5(3) no
C4 Ru1 C3 C2 114.1(3) no
C4 Ru1 C3 C4 0.00(15) no
C4 Ru1 C3 C10 -125.5(4) no
C3 Ru1 C9 C1 -81.82(15) no
C3 Ru1 C9 C4 36.43(14) no
C3 Ru1 C9 C8 151.1(3) no
C9 Ru1 C3 C2 78.86(16) no
C9 Ru1 C3 C4 -35.25(14) no
C9 Ru1 C3 C10 -160.8(3) no
C4 Ru1 C9 C1 -118.2(2) no
C4 Ru1 C9 C4 0.00(14) no
C4 Ru1 C9 C8 114.6(4) no
C9 Ru1 C4 C3 119.5(3) no
C9 Ru1 C4 C5 -113.7(3) no
C9 Ru1 C4 C9 0.00(14) no
Ru1 P1 C16 C17 67.9(3) no
Ru1 P1 C16 C21 -109.4(2) no
Ru1 P1 C22 C23 52.0(3) no
Ru1 P1 C22 C27 -119.6(3) no
Ru1 P1 C28 C29 -168.15(15) no
Ru1 P1 C28 C33 17.0(3) no
C16 P1 C22 C23 -73.6(3) no
C16 P1 C22 C27 114.8(3) no
C22 P1 C16 C17 -169.0(2) no
C22 P1 C16 C21 13.7(3) no
C16 P1 C28 C29 -39.6(2) no
C16 P1 C28 C33 145.6(2) no
C28 P1 C16 C17 -64.5(3) no
C28 P1 C16 C21 118.2(3) no
C22 P1 C28 C29 67.3(2) no
C22 P1 C28 C33 -107.5(2) no
C28 P1 C22 C23 -176.9(2) no
C28 P1 C22 C27 11.5(3) no
Ru1 Si1 C34 C35 170.88(15) no
Ru1 Si1 C36 C37 63.1(2) no
Ru1 Si1 C38 C39 -63.3(2) no
C34 Si1 C36 C37 -66.0(3) no
C36 Si1 C34 C35 -60.6(3) no
C34 Si1 C38 C39 64.6(3) no
C38 Si1 C34 C35 46.6(3) no
C36 Si1 C38 C39 174.0(2) no
C38 Si1 C36 C37 -177.8(2) no
Ru1 C1 C2 Ru1 0.000(11) no
Ru1 C1 C2 C3 63.96(18) no
Ru1 C1 C9 Ru1 0.0 no
Ru1 C1 C9 C4 -62.42(18) no
Ru1 C1 C9 C8 118.4(3) no
C2 C1 C9 Ru1 64.2(2) no
C2 C1 C9 C4 1.8(3) no
C2 C1 C9 C8 -177.4(3) no
C9 C1 C2 Ru1 -67.6(2) no
C9 C1 C2 C3 -3.6(3) no
Ru1 C2 C3 Ru1 -0.000(10) no
Ru1 C2 C3 C4 66.88(18) no
Ru1 C2 C3 C10 -125.5(3) no
C1 C2 C3 Ru1 -62.9(2) no
C1 C2 C3 C4 3.9(3) no
C1 C2 C3 C10 171.5(3) no
Ru1 C3 C4 Ru1 0.000(13) no
Ru1 C3 C4 C5 -120.0(3) no
Ru1 C3 C4 C9 59.99(18) no
Ru1 C3 C10 C11 142.6(2) no
Ru1 C3 C10 C15 -38.8(5) no
C2 C3 C4 Ru1 -62.8(2) no
C2 C3 C4 C5 177.2(3) no
C2 C3 C4 C9 -2.8(3) no
C2 C3 C10 C11 -124.8(3) no
C2 C3 C10 C15 53.8(5) no
C4 C3 C10 C11 40.3(5) no
C4 C3 C10 C15 -141.0(3) no
C10 C3 C4 Ru1 129.7(4) no
C10 C3 C4 C5 9.6(6) no
C10 C3 C4 C9 -170.4(3) no
Ru1 C4 C5 C6 89.4(3) no
Ru1 C4 C9 Ru1 -0.0 no
Ru1 C4 C9 C1 58.62(17) no
Ru1 C4 C9 C8 -122.1(2) no
C3 C4 C5 C6 -178.4(3) no
C3 C4 C9 Ru1 -58.0(2) no
C3 C4 C9 C1 0.6(3) no
C3 C4 C9 C8 179.9(2) no
C5 C4 C9 Ru1 122.0(3) no
C5 C4 C9 C1 -179.4(3) no
C5 C4 C9 C8 -0.1(4) no
C9 C4 C5 C6 1.6(4) no
C4 C5 C6 C7 -1.9(5) no
C5 C6 C7 C8 0.7(5) no
C6 C7 C8 C9 0.9(5) no
C7 C8 C9 Ru1 -91.2(4) no
C7 C8 C9 C1 177.9(3) no
C7 C8 C9 C4 -1.2(5) no
C3 C10 C11 C12 -179.3(3) no
C3 C10 C15 C14 179.5(3) no
C11 C10 C15 C14 -1.9(5) no
C15 C10 C11 C12 2.1(5) no
C10 C11 C12 C13 -0.5(6) no
C11 C12 C13 C14 -1.4(6) no
C12 C13 C14 C15 1.5(5) no
C13 C14 C15 C10 0.1(5) no
P1 C16 C17 C18 -175.2(2) no
P1 C16 C21 C20 175.8(2) no
C17 C16 C21 C20 -1.5(5) no
C21 C16 C17 C18 2.2(5) no
C16 C17 C18 C19 -0.9(5) no
C17 C18 C19 C20 -1.1(5) no
C18 C19 C20 C21 1.8(6) no
C19 C20 C21 C16 -0.5(5) no
P1 C22 C23 C24 -171.5(2) no
P1 C22 C27 C26 170.4(2) no
C23 C22 C27 C26 -1.2(6) no
C27 C22 C23 C24 0.6(6) no
C22 C23 C24 C25 0.6(6) no
C23 C24 C25 C26 -1.2(6) no
C24 C25 C26 C27 0.6(6) no
C25 C26 C27 C22 0.6(6) no
P1 C28 C29 C30 -173.8(2) no
P1 C28 C33 C32 173.20(19) no
C29 C28 C33 C32 -1.7(5) no
C33 C28 C29 C30 1.2(5) no
C28 C29 C30 C31 1.0(5) no
C29 C30 C31 C32 -2.7(5) no
C30 C31 C32 C33 2.3(5) no
C31 C32 C33 C28 -0.1(5) no
